data_4103482
loop_
_publ_author_name
'Rachel S. Selinsky'
'Jae Hyo Han'
'Elvin A. Morales P\'erez'
'Ilia A. Guzei'
'Song Jin'

_publ_contact_author_address
;
Department of Chemistry
University of Wisconsin-Madison
1101 University Ave
Madison, WI  53706
USA
;
_publ_contact_author_email jin@chem.wisc.edu
_publ_contact_author_fax 608-262-0453
_publ_contact_author_name
;
Jin, Song
;
_publ_contact_author_phone 608-262-1562
_publ_section_title
;
 Synthesis and Magnetic Properties of Gd Doped EuS Nanocrystals with
 Enhanced Curie Temperatures
;
_journal_name_full 'Journal of the American Chemical Society'
_journal_page_first 15997
_journal_page_last 16005
_journal_paper_doi 10.1021/ja104314c
_journal_volume 132
_journal_year 2010
_chemical_formula_moiety 'C28 H35 Cl9 Eu N5 S6'
_chemical_formula_sum 'C28 H35 Cl9 Eu N5 S6'
_chemical_formula_weight 1104.98
_chemical_name_common EuPytc3Bipy
_chemical_name_systematic
;
 ?
;
_space_group_IT_number 61
_symmetry_cell_setting orthorhombic
_symmetry_Int_Tables_number 61
_symmetry_space_group_name_Hall '-P 2ac 2ab'
_symmetry_space_group_name_H-M 'P b c a'
_atom_sites_solution_hydrogens geom
_atom_sites_solution_primary direct
_atom_sites_solution_secondary difmap
_cell_angle_alpha 90.00
_cell_angle_beta 90.00
_cell_angle_gamma 90.00
_cell_formula_units_Z 8
_cell_length_a 18.2696(16)
_cell_length_b 17.3678(15)
_cell_length_c 26.635(2)
_cell_measurement_reflns_used 15793
_cell_measurement_temperature 100(2)
_cell_measurement_theta_max 29.5755
_cell_measurement_theta_min 2.3453
_cell_volume 8451.4(12)
_computing_cell_refinement 'SAINT Ver. 7.24A (Bruker-AXS, 2007)'
_computing_data_collection 'SMART Ver. 5.622 (Bruker-AXS, 2000)'
_computing_data_reduction 'SAINT Ver. 7.24A'
_computing_molecular_graphics SHELXTL
_computing_publication_material SHELXTL
_computing_structure_refinement SHELXTL
_computing_structure_solution 'SHELXTL (Bruker-AXS, 2007)'
_diffrn_ambient_temperature 100(2)
_diffrn_measured_fraction_theta_full 0.999
_diffrn_measured_fraction_theta_max 0.999
_diffrn_measurement_device_type 'Bruker CCD-1000 area detector'
_diffrn_measurement_method '0.30\% \w and 0.4 \% \f scans'
_diffrn_radiation_monochromator graphite
_diffrn_radiation_source 'fine-focus sealed tube'
_diffrn_radiation_type Mo-K\a
_diffrn_radiation_wavelength 0.71073
_diffrn_reflns_av_R_equivalents 0.0760
_diffrn_reflns_av_sigmaI/netI 0.0382
_diffrn_reflns_limit_h_max 24
_diffrn_reflns_limit_h_min -24
_diffrn_reflns_limit_k_max 23
_diffrn_reflns_limit_k_min -23
_diffrn_reflns_limit_l_max 35
_diffrn_reflns_limit_l_min -35
_diffrn_reflns_number 116495
_diffrn_reflns_theta_full 28.70
_diffrn_reflns_theta_max 28.70
_diffrn_reflns_theta_min 2.23
_diffrn_standards_number 0
_exptl_absorpt_coefficient_mu 2.379
_exptl_absorpt_correction_T_max 0.7020
_exptl_absorpt_correction_T_min 0.5165
_exptl_absorpt_correction_type multi-scan
_exptl_absorpt_process_details
;
SADABS  (Bruker-AXS, 2007)
;
_exptl_crystal_colour yellow
_exptl_crystal_density_diffrn 1.737
_exptl_crystal_density_method 'not measured'
_exptl_crystal_description block
_exptl_crystal_F_000 4400
_exptl_crystal_size_max 0.32
_exptl_crystal_size_mid 0.23
_exptl_crystal_size_min 0.16
_refine_diff_density_max 1.327
_refine_diff_density_min -0.913
_refine_diff_density_rms 0.142
_refine_ls_extinction_method none
_refine_ls_goodness_of_fit_ref 0.962
_refine_ls_hydrogen_treatment constr
_refine_ls_matrix_type full
_refine_ls_number_parameters 442
_refine_ls_number_reflns 10905
_refine_ls_number_restraints 0
_refine_ls_restrained_S_all 0.962
_refine_ls_R_factor_all 0.0626
_refine_ls_R_factor_gt 0.0363
_refine_ls_shift/su_max 0.001
_refine_ls_shift/su_mean 0.000
_refine_ls_structure_factor_coef Fsqd
_refine_ls_weighting_details 'calc w=1/[\s^2^(Fo^2^)+(0.0680P)^2^+11.7040P] where P=(Fo^2^+2Fc^2^)/3'
_refine_ls_weighting_scheme calc
_refine_ls_wR_factor_gt 0.0903
_refine_ls_wR_factor_ref 0.1093
_reflns_number_gt 8061
_reflns_number_total 10905
_reflns_threshold_expression I>2\s(I)
_cod_data_source_file ja104314c_si_002_2.cif
_cod_data_source_block jin07
_cod_original_cell_volume 8451.4(13)
_cod_original_sg_symbol_Hall '-P 2ac 2ab  '
_cod_original_sg_symbol_H-M 'P b c a '
_cod_database_code 4103482

loop_
_symmetry_equiv_pos_as_xyz
'x, y, z'
'-x+1/2, -y, z+1/2'
'-x, y+1/2, -z+1/2'
'x+1/2, -y+1/2, -z'
'-x, -y, -z'
'x-1/2, y, -z-1/2'
'x, -y-1/2, z-1/2'
'-x-1/2, y-1/2, z'

loop_
_atom_site_label
_atom_site_type_symbol
_atom_site_fract_x
_atom_site_fract_y
_atom_site_fract_z
_atom_site_U_iso_or_equiv
_atom_site_adp_type
_atom_site_occupancy
_atom_site_symmetry_multiplicity
_atom_site_calc_flag
_atom_site_refinement_flags
Eu1 Eu 0.160937(9) 0.815030(10) 0.481457(6) 0.01286(6) Uani 1 1 d .
Cl1 Cl 0.07168(6) 0.67185(6) 0.63900(4) 0.0292(2) Uani 1 1 d .
Cl2 Cl 0.21488(6) 0.62279(7) 0.67164(4) 0.0327(2) Uani 1 1 d .
Cl3 Cl 0.12824(6) 0.52252(6) 0.60881(4) 0.0321(2) Uani 1 1 d .
Cl4 Cl 0.08625(7) 0.69246(8) 0.25838(4) 0.0441(3) Uani 1 1 d .
Cl5 Cl 0.17126(7) 0.56127(7) 0.22560(5) 0.0424(3) Uani 1 1 d .
Cl6 Cl 0.05262(6) 0.61775(7) 0.16444(4) 0.0341(3) Uani 1 1 d .
Cl7 Cl 0.15719(7) 0.35132(7) 0.25647(4) 0.0414(3) Uani 1 1 d .
Cl8 Cl 0.22162(8) 0.20199(10) 0.27763(5) 0.0557(4) Uani 1 1 d .
Cl9 Cl 0.09924(9) 0.25439(9) 0.33399(7) 0.0707(5) Uani 1 1 d .
S1 S 0.20457(5) 0.80535(5) 0.58552(3) 0.01633(18) Uani 1 1 d .
S2 S 0.31257(5) 0.82633(6) 0.50292(4) 0.01958(19) Uani 1 1 d .
S3 S 0.21288(5) 0.89419(5) 0.39301(3) 0.01758(18) Uani 1 1 d .
S4 S 0.05927(5) 0.83862(5) 0.40121(3) 0.01640(18) Uani 1 1 d .
S5 S 0.09985(5) 0.66691(5) 0.49934(3) 0.01643(18) Uani 1 1 d .
S6 S 0.20429(6) 0.69377(5) 0.41531(4) 0.0220(2) Uani 1 1 d .
N1 N 0.15560(16) 0.95532(18) 0.51070(11) 0.0150(6) Uani 1 1 d .
N2 N 0.04251(16) 0.85653(17) 0.52730(11) 0.0144(6) Uani 1 1 d .
N3 N 0.34836(16) 0.81669(17) 0.59865(11) 0.0148(6) Uani 1 1 d .
N4 N 0.10848(16) 0.92510(18) 0.32710(11) 0.0180(6) Uani 1 1 d .
N5 N 0.12043(17) 0.57050(18) 0.42397(11) 0.0189(7) Uani 1 1 d .
C1 C 0.2131(2) 1.0027(2) 0.50391(14) 0.0186(7) Uani 1 1 d .
H1 H 0.2519 0.9859 0.4829 0.022 Uiso 1 1 calc R
C2 C 0.2187(2) 1.0743(2) 0.52580(14) 0.0206(8) Uani 1 1 d .
H2 H 0.2601 1.1060 0.5195 0.025 Uiso 1 1 calc R
C3 C 0.1636(2) 1.0994(2) 0.55696(15) 0.0211(8) Uani 1 1 d .
H3 H 0.1664 1.1484 0.5728 0.025 Uiso 1 1 calc R
C4 C 0.1037(2) 1.0517(2) 0.56472(14) 0.0192(7) Uani 1 1 d .
H4 H 0.0652 1.0673 0.5864 0.023 Uiso 1 1 calc R
C5 C 0.10042(19) 0.9803(2) 0.54027(12) 0.0143(7) Uani 1 1 d .
C6 C 0.03629(19) 0.9293(2) 0.54501(12) 0.0139(7) Uani 1 1 d .
C7 C -0.02894(19) 0.9554(2) 0.56677(13) 0.0170(7) Uani 1 1 d .
H7 H -0.0325 1.0069 0.5785 0.020 Uiso 1 1 calc R
C8 C -0.08806(19) 0.9063(2) 0.57109(13) 0.0173(7) Uani 1 1 d .
H8 H -0.1322 0.9230 0.5865 0.021 Uiso 1 1 calc R
C9 C -0.0818(2) 0.8323(2) 0.55259(14) 0.0201(8) Uani 1 1 d .
H9 H -0.1217 0.7973 0.5545 0.024 Uiso 1 1 calc R
C10 C -0.0161(2) 0.8105(2) 0.53133(14) 0.0183(7) Uani 1 1 d .
H10 H -0.0122 0.7595 0.5187 0.022 Uiso 1 1 calc R
C11 C 0.29381(19) 0.81658(19) 0.56572(14) 0.0142(7) Uani 1 1 d .
C12 C 0.4262(2) 0.8255(2) 0.58509(14) 0.0188(8) Uani 1 1 d .
H12A H 0.4335 0.8699 0.5623 0.023 Uiso 1 1 calc R
H12B H 0.4452 0.7784 0.5686 0.023 Uiso 1 1 calc R
C13 C 0.4634(2) 0.8388(2) 0.63500(14) 0.0206(8) Uani 1 1 d .
H13A H 0.4637 0.8942 0.6438 0.025 Uiso 1 1 calc R
H13B H 0.5144 0.8196 0.6345 0.025 Uiso 1 1 calc R
C14 C 0.4165(2) 0.7928(2) 0.67150(14) 0.0211(8) Uani 1 1 d .
H14A H 0.4234 0.8111 0.7064 0.025 Uiso 1 1 calc R
H14B H 0.4283 0.7372 0.6698 0.025 Uiso 1 1 calc R
C15 C 0.33888(19) 0.8083(2) 0.65327(13) 0.0172(7) Uani 1 1 d .
H15A H 0.3060 0.7647 0.6613 0.021 Uiso 1 1 calc R
H15B H 0.3189 0.8560 0.6683 0.021 Uiso 1 1 calc R
C16 C 0.1256(2) 0.8889(2) 0.36915(13) 0.0151(7) Uani 1 1 d .
C17 C 0.0353(2) 0.9226(3) 0.30370(14) 0.0247(9) Uani 1 1 d .
H17A H -0.0013 0.9498 0.3247 0.030 Uiso 1 1 calc R
H17B H 0.0190 0.8689 0.2985 0.030 Uiso 1 1 calc R
C18 C 0.0463(2) 0.9639(3) 0.25362(15) 0.0318(10) Uani 1 1 d .
H18A H 0.0594 0.9269 0.2268 0.038 Uiso 1 1 calc R
H18B H 0.0015 0.9919 0.2436 0.038 Uiso 1 1 calc R
C19 C 0.1090(2) 1.0195(3) 0.26370(15) 0.0300(9) Uani 1 1 d .
H19A H 0.0911 1.0670 0.2802 0.036 Uiso 1 1 calc R
H19B H 0.1343 1.0336 0.2321 0.036 Uiso 1 1 calc R
C20 C 0.1597(2) 0.9744(3) 0.29846(14) 0.0252(9) Uani 1 1 d .
H20A H 0.1949 0.9429 0.2790 0.030 Uiso 1 1 calc R
H20B H 0.1871 1.0093 0.3210 0.030 Uiso 1 1 calc R
C21 C 0.1407(2) 0.6373(2) 0.44397(13) 0.0165(7) Uani 1 1 d .
C22 C 0.0725(2) 0.5139(2) 0.44859(15) 0.0228(8) Uani 1 1 d .
H22A H 0.0211 0.5320 0.4493 0.027 Uiso 1 1 calc R
H22B H 0.0889 0.5033 0.4833 0.027 Uiso 1 1 calc R
C23 C 0.0805(2) 0.4425(2) 0.41542(16) 0.0274(9) Uani 1 1 d .
H23A H 0.1227 0.4107 0.4260 0.033 Uiso 1 1 calc R
H23B H 0.0356 0.4106 0.4162 0.033 Uiso 1 1 calc R
C24 C 0.0929(3) 0.4767(3) 0.36354(16) 0.0345(11) Uani 1 1 d .
H24A H 0.1160 0.4388 0.3408 0.041 Uiso 1 1 calc R
H24B H 0.0462 0.4944 0.3485 0.041 Uiso 1 1 calc R
C25 C 0.1439(2) 0.5442(2) 0.37363(14) 0.0267(9) Uani 1 1 d .
H25A H 0.1957 0.5276 0.3738 0.032 Uiso 1 1 calc R
H25B H 0.1374 0.5853 0.3483 0.032 Uiso 1 1 calc R
C26 C 0.1506(2) 0.6187(2) 0.62264(15) 0.0219(8) Uani 1 1 d .
H26 H 0.1728 0.6425 0.5921 0.026 Uiso 1 1 calc R
C27 C 0.1225(2) 0.6436(3) 0.20632(14) 0.0248(9) Uani 1 1 d .
H27 H 0.1571 0.6790 0.1885 0.030 Uiso 1 1 calc R
C28 C 0.1788(3) 0.2830(3) 0.30334(17) 0.0368(12) Uani 1 1 d .
H28 H 0.2125 0.3073 0.3283 0.044 Uiso 1 1 calc R

loop_
_atom_site_aniso_label
_atom_site_aniso_U_11
_atom_site_aniso_U_22
_atom_site_aniso_U_33
_atom_site_aniso_U_23
_atom_site_aniso_U_13
_atom_site_aniso_U_12
Eu1 0.01153(9) 0.01546(10) 0.01158(9) 0.00044(6) 0.00074(6) 0.00157(7)
Cl1 0.0254(5) 0.0317(6) 0.0306(5) -0.0033(4) 0.0025(4) -0.0037(4)
Cl2 0.0315(6) 0.0410(6) 0.0256(5) 0.0082(4) -0.0102(4) -0.0105(5)
Cl3 0.0383(6) 0.0226(5) 0.0354(6) 0.0019(4) -0.0028(5) -0.0067(4)
Cl4 0.0387(7) 0.0693(9) 0.0243(5) -0.0075(5) 0.0054(5) 0.0112(6)
Cl5 0.0404(7) 0.0355(6) 0.0514(7) 0.0052(6) -0.0120(6) 0.0038(5)
Cl6 0.0305(6) 0.0433(6) 0.0284(5) 0.0053(5) -0.0065(4) -0.0110(5)
Cl7 0.0546(8) 0.0415(7) 0.0281(5) -0.0085(5) 0.0153(5) -0.0145(6)
Cl8 0.0474(8) 0.0890(11) 0.0308(6) -0.0120(6) -0.0037(6) 0.0345(8)
Cl9 0.0611(9) 0.0521(9) 0.0988(13) 0.0301(9) 0.0563(9) 0.0130(7)
S1 0.0120(4) 0.0237(5) 0.0132(4) 0.0011(3) 0.0010(3) -0.0006(3)
S2 0.0129(4) 0.0317(5) 0.0141(4) 0.0030(4) 0.0021(3) 0.0030(4)
S3 0.0141(4) 0.0241(5) 0.0146(4) 0.0013(3) -0.0003(3) -0.0017(4)
S4 0.0145(4) 0.0182(4) 0.0165(4) 0.0012(3) -0.0007(3) -0.0015(3)
S5 0.0180(4) 0.0180(4) 0.0132(4) -0.0011(3) 0.0016(3) 0.0003(3)
S6 0.0259(5) 0.0203(5) 0.0196(4) 0.0006(4) 0.0088(4) 0.0041(4)
N1 0.0126(15) 0.0163(15) 0.0160(14) 0.0004(11) 0.0005(11) 0.0024(11)
N2 0.0147(15) 0.0148(15) 0.0136(14) 0.0008(11) 0.0008(11) 0.0007(12)
N3 0.0114(14) 0.0189(15) 0.0141(14) 0.0008(12) 0.0025(11) 0.0002(12)
N4 0.0139(15) 0.0249(17) 0.0151(14) 0.0042(12) -0.0014(12) 0.0001(13)
N5 0.0217(17) 0.0203(16) 0.0148(14) -0.0029(12) -0.0042(12) 0.0078(13)
C1 0.0126(18) 0.026(2) 0.0172(17) 0.0010(15) 0.0010(14) -0.0001(15)
C2 0.0164(18) 0.026(2) 0.0198(18) 0.0031(15) -0.0008(14) -0.0055(15)
C3 0.023(2) 0.0160(18) 0.0243(19) -0.0011(15) -0.0006(15) -0.0022(15)
C4 0.0169(18) 0.0182(18) 0.0224(18) -0.0004(15) 0.0012(15) 0.0004(14)
C5 0.0134(17) 0.0177(17) 0.0119(15) 0.0022(13) 0.0006(13) 0.0019(13)
C6 0.0159(17) 0.0155(17) 0.0104(15) 0.0016(12) -0.0020(13) 0.0003(13)
C7 0.0178(18) 0.0183(18) 0.0150(16) -0.0005(14) -0.0009(14) 0.0030(14)
C8 0.0107(17) 0.0225(19) 0.0187(17) 0.0014(15) 0.0012(13) 0.0021(14)
C9 0.0148(18) 0.023(2) 0.0224(19) -0.0009(15) 0.0013(15) -0.0023(15)
C10 0.0164(18) 0.0185(18) 0.0201(17) -0.0006(14) -0.0016(14) -0.0036(14)
C11 0.0112(16) 0.0132(16) 0.0183(17) 0.0004(13) 0.0008(13) 0.0007(13)
C12 0.0115(17) 0.023(2) 0.0217(18) 0.0034(15) -0.0006(14) 0.0019(14)
C13 0.0143(18) 0.0233(19) 0.0243(19) 0.0002(16) -0.0041(15) -0.0013(15)
C14 0.020(2) 0.027(2) 0.0158(17) 0.0008(15) -0.0030(15) -0.0006(16)
C15 0.0155(18) 0.024(2) 0.0118(16) -0.0001(14) -0.0011(13) -0.0021(15)
C16 0.0170(18) 0.0144(17) 0.0139(16) -0.0006(13) 0.0022(13) 0.0018(14)
C17 0.022(2) 0.034(2) 0.0184(18) 0.0025(16) -0.0058(15) 0.0056(17)
C18 0.033(2) 0.047(3) 0.0146(18) 0.0054(18) -0.0023(17) 0.006(2)
C19 0.033(2) 0.035(2) 0.022(2) 0.0110(18) 0.0052(17) 0.0063(19)
C20 0.028(2) 0.032(2) 0.0150(18) 0.0071(16) 0.0031(15) -0.0015(18)
C21 0.0187(18) 0.0161(17) 0.0147(16) 0.0013(13) -0.0028(14) 0.0068(14)
C22 0.021(2) 0.022(2) 0.025(2) -0.0016(16) -0.0038(15) -0.0008(16)
C23 0.029(2) 0.022(2) 0.031(2) -0.0071(17) -0.0111(18) 0.0012(17)
C24 0.047(3) 0.029(2) 0.027(2) -0.0095(18) -0.014(2) 0.015(2)
C25 0.038(2) 0.027(2) 0.0155(18) -0.0080(16) -0.0017(16) 0.0144(18)
C26 0.021(2) 0.022(2) 0.0226(19) 0.0017(15) -0.0043(15) -0.0056(15)
C27 0.021(2) 0.034(2) 0.0192(18) 0.0010(16) 0.0016(15) -0.0035(17)
C28 0.036(3) 0.048(3) 0.027(2) -0.014(2) 0.0110(19) -0.019(2)

loop_
_atom_type_symbol
_atom_type_description
_atom_type_scat_dispersion_real
_atom_type_scat_dispersion_imag
_atom_type_scat_source
C C 0.0033 0.0016 'International Tables Vol C Tables 4.2.6.8 and 6.1.1.4'
H H 0.0000 0.0000 'International Tables Vol C Tables 4.2.6.8 and 6.1.1.4'
N N 0.0061 0.0033 'International Tables Vol C Tables 4.2.6.8 and 6.1.1.4'
S S 0.1246 0.1234 'International Tables Vol C Tables 4.2.6.8 and 6.1.1.4'
Eu Eu -0.1578 3.6682 'International Tables Vol C Tables 4.2.6.8 and 6.1.1.4'
Cl Cl 0.1484 0.1585 'International Tables Vol C Tables 4.2.6.8 and 6.1.1.4'

loop_
_geom_angle_atom_site_label_1
_geom_angle_atom_site_label_2
_geom_angle_atom_site_label_3
_geom_angle
_geom_angle_publ_flag
N1 Eu1 N2 63.85(9) yes
N1 Eu1 S2 84.83(7) yes
N2 Eu1 S2 134.64(7) yes
N1 Eu1 S5 142.65(7) yes
N2 Eu1 S5 81.07(7) yes
S2 Eu1 S5 114.34(3) yes
N1 Eu1 S6 154.11(7) yes
N2 Eu1 S6 136.73(7) yes
S2 Eu1 S6 84.52(3) yes
S5 Eu1 S6 62.96(3) yes
N1 Eu1 S4 93.80(7) yes
N2 Eu1 S4 76.69(7) yes
S2 Eu1 S4 140.80(3) yes
S5 Eu1 S4 89.99(3) yes
S6 Eu1 S4 79.92(3) yes
N1 Eu1 S3 78.91(7) yes
N2 Eu1 S3 121.82(7) yes
S2 Eu1 S3 79.08(3) yes
S5 Eu1 S3 134.11(3) yes
S6 Eu1 S3 75.93(3) yes
S4 Eu1 S3 62.34(3) yes
N1 Eu1 S1 76.93(7) yes
N2 Eu1 S1 78.12(7) yes
S2 Eu1 S1 62.68(3) yes
S5 Eu1 S1 83.97(3) yes
S6 Eu1 S1 118.17(3) yes
S4 Eu1 S1 154.71(3) yes
S3 Eu1 S1 136.03(3) yes
N1 Eu1 C21 171.32(9) yes
N2 Eu1 C21 108.24(9) yes
S2 Eu1 C21 103.75(7) yes
S5 Eu1 C21 31.98(7) yes
S6 Eu1 C21 31.37(7) yes
S4 Eu1 C21 80.41(6) yes
S3 Eu1 C21 103.76(7) yes
S1 Eu1 C21 105.64(6) yes
C11 S1 Eu1 87.76(12) ?
C11 S2 Eu1 89.69(12) ?
C16 S3 Eu1 88.35(12) ?
C16 S4 Eu1 89.21(12) ?
C21 S5 Eu1 87.52(13) ?
C21 S6 Eu1 87.65(12) ?
C1 N1 C5 117.7(3) ?
C1 N1 Eu1 120.7(2) ?
C5 N1 Eu1 120.8(2) ?
C10 N2 C6 117.5(3) ?
C10 N2 Eu1 122.7(2) ?
C6 N2 Eu1 119.7(2) ?
C11 N3 C15 124.4(3) ?
C11 N3 C12 124.2(3) ?
C15 N3 C12 111.4(3) ?
C16 N4 C17 123.9(3) ?
C16 N4 C20 124.2(3) ?
C17 N4 C20 111.8(3) ?
C21 N5 C22 124.8(3) ?
C21 N5 C25 123.5(3) ?
C22 N5 C25 111.7(3) ?
N1 C1 C2 123.6(3) ?
N1 C1 H1 118.2 ?
C2 C1 H1 118.2 ?
C3 C2 C1 119.1(4) ?
C3 C2 H2 120.4 ?
C1 C2 H2 120.4 ?
C2 C3 C4 118.5(4) ?
C2 C3 H3 120.7 ?
C4 C3 H3 120.7 ?
C3 C4 C5 119.5(3) ?
C3 C4 H4 120.2 ?
C5 C4 H4 120.2 ?
N1 C5 C4 121.5(3) ?
N1 C5 C6 116.8(3) ?
C4 C5 C6 121.7(3) ?
N2 C6 C7 121.2(3) ?
N2 C6 C5 117.7(3) ?
C7 C6 C5 121.1(3) ?
C8 C7 C6 119.9(3) ?
C8 C7 H7 120.0 ?
C6 C7 H7 120.0 ?
C9 C8 C7 118.7(3) ?
C9 C8 H8 120.6 ?
C7 C8 H8 120.6 ?
C10 C9 C8 118.3(4) ?
C10 C9 H9 120.9 ?
C8 C9 H9 120.9 ?
N2 C10 C9 124.3(3) ?
N2 C10 H10 117.8 ?
C9 C10 H10 117.8 ?
N3 C11 S2 119.6(3) ?
N3 C11 S1 120.5(3) ?
S2 C11 S1 119.9(2) ?
N3 C12 C13 103.5(3) ?
N3 C12 H12A 111.1 ?
C13 C12 H12A 111.1 ?
N3 C12 H12B 111.1 ?
C13 C12 H12B 111.1 ?
H12A C12 H12B 109.0 ?
C12 C13 C14 103.2(3) ?
C12 C13 H13A 111.1 ?
C14 C13 H13A 111.1 ?
C12 C13 H13B 111.1 ?
C14 C13 H13B 111.1 ?
H13A C13 H13B 109.1 ?
C13 C14 C15 103.2(3) ?
C13 C14 H14A 111.1 ?
C15 C14 H14A 111.1 ?
C13 C14 H14B 111.1 ?
C15 C14 H14B 111.1 ?
H14A C14 H14B 109.1 ?
N3 C15 C14 102.9(3) ?
N3 C15 H15A 111.2 ?
C14 C15 H15A 111.2 ?
N3 C15 H15B 111.2 ?
C14 C15 H15B 111.2 ?
H15A C15 H15B 109.1 ?
N4 C16 S4 119.7(3) ?
N4 C16 S3 120.5(3) ?
S4 C16 S3 119.8(2) ?
N4 C17 C18 103.6(3) ?
N4 C17 H17A 111.0 ?
C18 C17 H17A 111.0 ?
N4 C17 H17B 111.0 ?
C18 C17 H17B 111.0 ?
H17A C17 H17B 109.0 ?
C19 C18 C17 104.1(3) ?
C19 C18 H18A 110.9 ?
C17 C18 H18A 110.9 ?
C19 C18 H18B 110.9 ?
C17 C18 H18B 110.9 ?
H18A C18 H18B 109.0 ?
C18 C19 C20 103.8(3) ?
C18 C19 H19A 111.0 ?
C20 C19 H19A 111.0 ?
C18 C19 H19B 111.0 ?
C20 C19 H19B 111.0 ?
H19A C19 H19B 109.0 ?
N4 C20 C19 103.0(3) ?
N4 C20 H20A 111.2 ?
C19 C20 H20A 111.2 ?
N4 C20 H20B 111.2 ?
C19 C20 H20B 111.2 ?
H20A C20 H20B 109.1 ?
N5 C21 S6 120.9(3) ?
N5 C21 S5 118.7(3) ?
S6 C21 S5 120.4(2) ?
N5 C21 Eu1 168.3(3) ?
S6 C21 Eu1 60.98(11) ?
S5 C21 Eu1 60.50(11) ?
N5 C22 C23 103.1(3) ?
N5 C22 H22A 111.1 ?
C23 C22 H22A 111.1 ?
N5 C22 H22B 111.1 ?
C23 C22 H22B 111.1 ?
H22A C22 H22B 109.1 ?
C24 C23 C22 102.9(3) ?
C24 C23 H23A 111.2 ?
C22 C23 H23A 111.2 ?
C24 C23 H23B 111.2 ?
C22 C23 H23B 111.2 ?
H23A C23 H23B 109.1 ?
C25 C24 C23 103.4(3) ?
C25 C24 H24A 111.1 ?
C23 C24 H24A 111.1 ?
C25 C24 H24B 111.1 ?
C23 C24 H24B 111.1 ?
H24A C24 H24B 109.0 ?
N5 C25 C24 102.8(3) ?
N5 C25 H25A 111.2 ?
C24 C25 H25A 111.2 ?
N5 C25 H25B 111.2 ?
C24 C25 H25B 111.2 ?
H25A C25 H25B 109.1 ?
Cl2 C26 Cl3 110.5(2) ?
Cl2 C26 Cl1 109.9(2) ?
Cl3 C26 Cl1 111.0(2) ?
Cl2 C26 H26 108.4 ?
Cl3 C26 H26 108.4 ?
Cl1 C26 H26 108.4 ?
Cl6 C27 Cl4 110.6(2) ?
Cl6 C27 Cl5 110.2(2) ?
Cl4 C27 Cl5 110.6(2) ?
Cl6 C27 H27 108.4 ?
Cl4 C27 H27 108.4 ?
Cl5 C27 H27 108.4 ?
Cl9 C28 Cl8 109.2(3) ?
Cl9 C28 Cl7 109.7(3) ?
Cl8 C28 Cl7 111.3(2) ?
Cl9 C28 H28 108.9 ?
Cl8 C28 H28 108.9 ?
Cl7 C28 H28 108.9 ?

loop_
_geom_bond_atom_site_label_1
_geom_bond_atom_site_label_2
_geom_bond_distance
_geom_bond_publ_flag
Eu1 N1 2.560(3) yes
Eu1 N2 2.587(3) yes
Eu1 S2 2.8354(10) yes
Eu1 S5 2.8443(10) yes
Eu1 S6 2.8577(10) yes
Eu1 S4 2.8611(9) yes
Eu1 S3 2.8879(9) yes
Eu1 S1 2.8891(9) yes
Eu1 C21 3.265(4) yes
Cl1 C26 1.767(4) ?
Cl2 C26 1.758(4) ?
Cl3 C26 1.758(4) ?
Cl4 C27 1.755(4) ?
Cl5 C27 1.762(4) ?
Cl6 C27 1.754(4) ?
Cl7 C28 1.767(6) ?
Cl8 C28 1.749(5) ?
Cl9 C28 1.739(5) ?
S1 C11 1.725(4) ?
S2 C11 1.716(4) ?
S3 C16 1.719(4) ?
S4 C16 1.720(4) ?
S5 C21 1.731(4) ?
S6 C21 1.701(4) ?
N1 C1 1.348(5) ?
N1 C5 1.351(4) ?
N2 C10 1.341(5) ?
N2 C6 1.354(4) ?
N3 C11 1.328(5) ?
N3 C15 1.472(5) ?
N3 C12 1.476(5) ?
N4 C16 1.322(4) ?
N4 C17 1.476(5) ?
N4 C20 1.480(5) ?
N5 C21 1.329(5) ?
N5 C22 1.472(5) ?
N5 C25 1.480(5) ?
C1 C2 1.377(6) ?
C1 H1 0.9500 ?
C2 C3 1.377(5) ?
C2 H2 0.9500 ?
C3 C4 1.388(5) ?
C3 H3 0.9500 ?
C4 C5 1.402(5) ?
C4 H4 0.9500 ?
C5 C6 1.474(5) ?
C6 C7 1.401(5) ?
C7 C8 1.382(5) ?
C7 H7 0.9500 ?
C8 C9 1.381(5) ?
C8 H8 0.9500 ?
C9 C10 1.380(5) ?
C9 H9 0.9500 ?
C10 H10 0.9500 ?
C12 C13 1.510(5) ?
C12 H12A 0.9900 ?
C12 H12B 0.9900 ?
C13 C14 1.522(5) ?
C13 H13A 0.9900 ?
C13 H13B 0.9900 ?
C14 C15 1.524(5) ?
C14 H14A 0.9900 ?
C14 H14B 0.9900 ?
C15 H15A 0.9900 ?
C15 H15B 0.9900 ?
C17 C18 1.527(6) ?
C17 H17A 0.9900 ?
C17 H17B 0.9900 ?
C18 C19 1.522(7) ?
C18 H18A 0.9900 ?
C18 H18B 0.9900 ?
C19 C20 1.526(6) ?
C19 H19A 0.9900 ?
C19 H19B 0.9900 ?
C20 H20A 0.9900 ?
C20 H20B 0.9900 ?
C22 C23 1.529(5) ?
C22 H22A 0.9900 ?
C22 H22B 0.9900 ?
C23 C24 1.521(6) ?
C23 H23A 0.9900 ?
C23 H23B 0.9900 ?
C24 C25 1.521(6) ?
C24 H24A 0.9900 ?
C24 H24B 0.9900 ?
C25 H25A 0.9900 ?
C25 H25B 0.9900 ?
C26 H26 1.0000 ?
C27 H27 1.0000 ?
C28 H28 1.0000 ?

loop_
_geom_torsion_atom_site_label_1
_geom_torsion_atom_site_label_2
_geom_torsion_atom_site_label_3
_geom_torsion_atom_site_label_4
_geom_torsion
N1 Eu1 S1 C11 -90.74(13)
N2 Eu1 S1 C11 -156.31(14)
S2 Eu1 S1 C11 0.17(12)
S5 Eu1 S1 C11 121.58(12)
S6 Eu1 S1 C11 66.68(12)
S4 Eu1 S1 C11 -161.36(12)
S3 Eu1 S1 C11 -32.40(12)
C21 Eu1 S1 C11 97.82(14)
N1 Eu1 S2 C11 77.78(13)
N2 Eu1 S2 C11 33.11(15)
S5 Eu1 S2 C11 -68.86(12)
S6 Eu1 S2 C11 -125.86(12)
S4 Eu1 S2 C11 167.46(12)
S3 Eu1 S2 C11 157.45(12)
S1 Eu1 S2 C11 -0.17(12)
C21 Eu1 S2 C11 -100.89(13)
N1 Eu1 S3 C16 -97.19(14)
N2 Eu1 S3 C16 -47.75(14)
S2 Eu1 S3 C16 175.99(12)
S5 Eu1 S3 C16 62.57(12)
S6 Eu1 S3 C16 88.97(12)
S4 Eu1 S3 C16 3.12(12)
S1 Eu1 S3 C16 -154.85(12)
C21 Eu1 S3 C16 74.34(14)
N1 Eu1 S4 C16 72.26(14)
N2 Eu1 S4 C16 134.25(14)
S2 Eu1 S4 C16 -14.23(13)
S5 Eu1 S4 C16 -144.93(12)
S6 Eu1 S4 C16 -82.42(12)
S3 Eu1 S4 C16 -3.12(12)
S1 Eu1 S4 C16 139.33(13)
C21 Eu1 S4 C16 -114.27(14)
N1 Eu1 S5 C21 167.95(16)
N2 Eu1 S5 C21 148.21(14)
S2 Eu1 S5 C21 -76.59(12)
S6 Eu1 S5 C21 -6.98(12)
S4 Eu1 S5 C21 71.68(12)
S3 Eu1 S5 C21 21.98(13)
S1 Eu1 S5 C21 -132.92(12)
N1 Eu1 S6 C21 -165.85(19)
N2 Eu1 S6 C21 -30.11(16)
S2 Eu1 S6 C21 128.02(12)
S5 Eu1 S6 C21 7.11(12)
S4 Eu1 S6 C21 -88.09(12)
S3 Eu1 S6 C21 -151.89(12)
S1 Eu1 S6 C21 73.08(13)
N2 Eu1 N1 C1 177.5(3)
S2 Eu1 N1 C1 31.3(3)
S5 Eu1 N1 C1 155.6(2)
S6 Eu1 N1 C1 -34.7(4)
S4 Eu1 N1 C1 -109.4(3)
S3 Eu1 N1 C1 -48.5(3)
S1 Eu1 N1 C1 94.4(3)
C21 Eu1 N1 C1 -157.3(5)
N2 Eu1 N1 C5 8.2(2)
S2 Eu1 N1 C5 -137.9(3)
S5 Eu1 N1 C5 -13.6(3)
S6 Eu1 N1 C5 155.99(19)
S4 Eu1 N1 C5 81.3(2)
S3 Eu1 N1 C5 142.2(3)
S1 Eu1 N1 C5 -74.8(2)
C21 Eu1 N1 C5 33.4(7)
N1 Eu1 N2 C10 173.4(3)
S2 Eu1 N2 C10 -135.4(2)
S5 Eu1 N2 C10 -19.8(3)
S6 Eu1 N2 C10 13.2(3)
S4 Eu1 N2 C10 72.3(3)
S3 Eu1 N2 C10 117.2(3)
S1 Eu1 N2 C10 -105.5(3)
C21 Eu1 N2 C10 -2.7(3)
N1 Eu1 N2 C6 -1.6(2)
S2 Eu1 N2 C6 49.6(3)
S5 Eu1 N2 C6 165.2(2)
S6 Eu1 N2 C6 -161.8(2)
S4 Eu1 N2 C6 -102.7(2)
S3 Eu1 N2 C6 -57.8(3)
S1 Eu1 N2 C6 79.5(2)
C21 Eu1 N2 C6 -177.7(2)
C5 N1 C1 C2 0.7(5)
Eu1 N1 C1 C2 -168.9(3)
N1 C1 C2 C3 0.9(6)
C1 C2 C3 C4 -0.7(6)
C2 C3 C4 C5 -1.0(6)
C1 N1 C5 C4 -2.4(5)
Eu1 N1 C5 C4 167.2(3)
C1 N1 C5 C6 176.8(3)
Eu1 N1 C5 C6 -13.6(4)
C3 C4 C5 N1 2.6(5)
C3 C4 C5 C6 -176.6(3)
C10 N2 C6 C7 0.1(5)
Eu1 N2 C6 C7 175.3(2)
C10 N2 C6 C5 -179.5(3)
Eu1 N2 C6 C5 -4.2(4)
N1 C5 C6 N2 11.6(5)
C4 C5 C6 N2 -169.2(3)
N1 C5 C6 C7 -167.9(3)
C4 C5 C6 C7 11.3(5)
N2 C6 C7 C8 0.9(5)
C5 C6 C7 C8 -179.5(3)
C6 C7 C8 C9 -1.5(5)
C7 C8 C9 C10 1.0(5)
C6 N2 C10 C9 -0.5(5)
Eu1 N2 C10 C9 -175.6(3)
C8 C9 C10 N2 0.0(6)
C15 N3 C11 S2 -179.6(3)
C12 N3 C11 S2 0.6(5)
C15 N3 C11 S1 -0.6(5)
C12 N3 C11 S1 179.6(3)
Eu1 S2 C11 N3 179.4(3)
Eu1 S2 C11 S1 0.3(2)
Eu1 S1 C11 N3 -179.3(3)
Eu1 S1 C11 S2 -0.3(2)
C11 N3 C12 C13 168.4(3)
C15 N3 C12 C13 -11.5(4)
N3 C12 C13 C14 31.6(4)
C12 C13 C14 C15 -40.2(4)
C11 N3 C15 C14 166.8(3)
C12 N3 C15 C14 -13.3(4)
C13 C14 C15 N3 32.6(4)
C17 N4 C16 S4 -3.0(5)
C20 N4 C16 S4 175.5(3)
C17 N4 C16 S3 179.1(3)
C20 N4 C16 S3 -2.4(5)
Eu1 S4 C16 N4 -172.6(3)
Eu1 S4 C16 S3 5.4(2)
Eu1 S3 C16 N4 172.6(3)
Eu1 S3 C16 S4 -5.3(2)
C16 N4 C17 C18 -172.9(4)
C20 N4 C17 C18 8.4(4)
N4 C17 C18 C19 -28.1(4)
C17 C18 C19 C20 37.5(4)
C16 N4 C20 C19 -164.1(4)
C17 N4 C20 C19 14.5(4)
C18 C19 C20 N4 -31.6(4)
C22 N5 C21 S6 172.7(3)
C25 N5 C21 S6 -7.3(5)
C22 N5 C21 S5 -8.5(5)
C25 N5 C21 S5 171.4(3)
C22 N5 C21 Eu1 -91.4(13)
C25 N5 C21 Eu1 88.6(13)
Eu1 S6 C21 N5 166.6(3)
Eu1 S6 C21 S5 -12.1(2)
Eu1 S5 C21 N5 -166.6(3)
Eu1 S5 C21 S6 12.2(2)
N1 Eu1 C21 N5 32.4(17)
N2 Eu1 C21 N5 56.2(13)
S2 Eu1 C21 N5 -156.4(13)
S5 Eu1 C21 N5 89.4(13)
S6 Eu1 C21 N5 -102.6(13)
S4 Eu1 C21 N5 -16.3(13)
S3 Eu1 C21 N5 -74.5(13)
S1 Eu1 C21 N5 138.6(13)
N1 Eu1 C21 S6 135.0(6)
N2 Eu1 C21 S6 158.78(11)
S2 Eu1 C21 S6 -53.83(12)
S5 Eu1 C21 S6 -168.0(2)
S4 Eu1 C21 S6 86.33(11)
S3 Eu1 C21 S6 28.07(12)
S1 Eu1 C21 S6 -118.86(10)
N1 Eu1 C21 S5 -57.0(6)
N2 Eu1 C21 S5 -33.23(14)
S2 Eu1 C21 S5 114.16(10)
S6 Eu1 C21 S5 168.0(2)
S4 Eu1 C21 S5 -105.68(11)
S3 Eu1 C21 S5 -163.94(9)
S1 Eu1 C21 S5 49.13(12)
C21 N5 C22 C23 -168.1(3)
C25 N5 C22 C23 11.9(4)
N5 C22 C23 C24 -32.0(4)
C22 C23 C24 C25 40.7(4)
C21 N5 C25 C24 -166.9(3)
C22 N5 C25 C24 13.1(4)
C23 C24 C25 N5 -32.9(4)
